data_1501547
loop_
_publ_author_name
'Adam Duong'
'Marc-Andr\'e Dubois'
'Thierry Maris'
'Val\'erie M\'etivaud'
'Ji-Hyun Yi'
'Antonio Nanci'
'Alain Rochefort'
'Wuest,James D'

_publ_section_title
;
 Engineering Homologous Molecular Organization in 2D and 3D.
 Cocrystallization of Pyridyl-Substituted Diaminotriazines with
 Alkanecarboxylic Acids
;
_journal_name_full 'The Journal of Physical Chemistry C'
_journal_page_first 12908
_journal_page_last 12919
_journal_paper_doi 10.1021/jp201119g
_journal_volume 115
_journal_year 2011
_chemical_compound_source 'Synthesized by the authors. See text'
_chemical_formula_moiety 'C14 H12 N6, 2(C7 H14 O2)'
_chemical_formula_sum 'C28 H40 N6 O4'
_chemical_formula_weight 524.66
_space_group_IT_number 15
_symmetry_cell_setting monoclinic
_symmetry_space_group_name_Hall '-C 2yc'
_symmetry_space_group_name_H-M 'C 1 2/c 1'
_atom_sites_solution_hydrogens geom
_atom_sites_solution_primary direct
_atom_sites_solution_secondary difmap
_audit_creation_method SHELXL-97
_cell_angle_alpha 90
_cell_angle_beta 95.126(4)
_cell_angle_gamma 90
_cell_formula_units_Z 8
_cell_length_a 50.606(4)
_cell_length_b 7.9595(7)
_cell_length_c 14.0826(12)
_cell_measurement_reflns_used 2925
_cell_measurement_temperature 150
_cell_measurement_theta_max 53.11
_cell_measurement_theta_min 5.63
_cell_volume 5649.8(8)
_computing_cell_refinement 'SAINT V7.60A(Bruker AXS, 2008)'
_computing_data_collection 'APEX2  (Bruker AXS, 2009)'
_computing_data_reduction 'SAINT V7.60A(Bruker AXS, 2008)'
_computing_molecular_graphics 'SHELXTL v6.12 (Bruker AXS, 2001)'
_computing_publication_material 'UdMX (Maris, 2004)'
_computing_structure_refinement 'SHELXL97 (Sheldrick, 2008)'
_computing_structure_solution 'SHELXS97 (Sheldrick, 2008)'
_diffrn_ambient_temperature 150
_diffrn_detector_area_resol_mean 8.3
_diffrn_measured_fraction_theta_full 0.979
_diffrn_measured_fraction_theta_max 0.979
_diffrn_measurement_device_type 'Bruker Microstar'
_diffrn_measurement_method \w
_diffrn_radiation_monochromator 'Helios optics'
_diffrn_radiation_source 'Rotating Anode'
_diffrn_radiation_type CuK\a
_diffrn_radiation_wavelength 1.54178
_diffrn_reflns_av_R_equivalents 0.108
_diffrn_reflns_av_sigmaI/netI 0.0769
_diffrn_reflns_limit_h_max 42
_diffrn_reflns_limit_h_min -60
_diffrn_reflns_limit_k_max 9
_diffrn_reflns_limit_k_min -9
_diffrn_reflns_limit_l_max 16
_diffrn_reflns_limit_l_min -16
_diffrn_reflns_number 37062
_diffrn_reflns_theta_full 67.65
_diffrn_reflns_theta_max 67.65
_diffrn_reflns_theta_min 5.63
_exptl_absorpt_coefficient_mu 0.679
_exptl_absorpt_correction_T_max 0.9601
_exptl_absorpt_correction_T_min 0.8925
_exptl_absorpt_correction_type multi-scan
_exptl_absorpt_process_details 'Sadabs (Sheldrick, 2008)'
_exptl_crystal_colour Colorless
_exptl_crystal_density_diffrn 1.234
_exptl_crystal_density_method 'not measured'
_exptl_crystal_description plate
_exptl_crystal_F_000 2256
_exptl_crystal_size_max 0.10
_exptl_crystal_size_mid 0.10
_exptl_crystal_size_min 0.06
_refine_diff_density_max 0.223
_refine_diff_density_min -0.238
_refine_diff_density_rms 0.046
_refine_ls_extinction_method none
_refine_ls_goodness_of_fit_ref 1.006
_refine_ls_hydrogen_treatment constr
_refine_ls_matrix_type full
_refine_ls_number_parameters 345
_refine_ls_number_reflns 5020
_refine_ls_number_restraints 0
_refine_ls_restrained_S_all 1.006
_refine_ls_R_factor_all 0.1332
_refine_ls_R_factor_gt 0.0597
_refine_ls_shift/su_max 0.000
_refine_ls_shift/su_mean 0.000
_refine_ls_structure_factor_coef Fsqd
_refine_ls_weighting_details 'calc w=1/[\s^2^(Fo^2^)+(0.0825P)^2^] where P=(Fo^2^+2Fc^2^)/3'
_refine_ls_weighting_scheme calc
_refine_ls_wR_factor_gt 0.1367
_refine_ls_wR_factor_ref 0.1703
_reflns_number_gt 2591
_reflns_number_total 5020
_reflns_threshold_expression I>2\s(I)
_cod_data_source_file deposit.cif
_cod_data_source_block adam20
_cod_depositor_comments
;
 Updated values of the _geom_bond_atom_site_label_* data items to establish
 relationships between loop packets from different data loops.

 Antanas Vaitkus,
 2020-10-02
;
_cod_original_sg_symbol_H-M C2/c
_cod_database_code 1501547

loop_
_symmetry_equiv_pos_as_xyz
'x, y, z'
'-x, y, -z+1/2'
'x+1/2, y+1/2, z'
'-x+1/2, y+1/2, -z+1/2'
'-x, -y, -z'
'x, -y, z-1/2'
'-x+1/2, -y+1/2, -z'
'x+1/2, -y+1/2, z-1/2'

loop_
_atom_site_label
_atom_site_type_symbol
_atom_site_fract_x
_atom_site_fract_y
_atom_site_fract_z
_atom_site_U_iso_or_equiv
_atom_site_adp_type
_atom_site_occupancy
_atom_site_symmetry_multiplicity
_atom_site_calc_flag
_atom_site_refinement_flags
C1 C 0.08760(6) 0.6807(4) 0.2569(2) 0.0568(8) Uani 1 1 d .
H1 H 0.0880 0.6953 0.1901 0.068 Uiso 1 1 calc R
C2 C 0.06777(6) 0.5837(4) 0.2889(2) 0.0545(8) Uani 1 1 d .
H2 H 0.0550 0.5324 0.2444 0.065 Uiso 1 1 calc R
C3 C 0.06627(6) 0.5603(3) 0.38598(19) 0.0462(7) Uani 1 1 d .
C4 C 0.08578(6) 0.6393(4) 0.4456(2) 0.0544(8) Uani 1 1 d .
H4 H 0.0858 0.6281 0.5128 0.065 Uiso 1 1 calc R
C5 C 0.10506(6) 0.7336(4) 0.4080(2) 0.0571(8) Uani 1 1 d .
H5 H 0.1181 0.7859 0.4507 0.068 Uiso 1 1 calc R
C6 C 0.04504(6) 0.4570(3) 0.42351(19) 0.0451(7) Uani 1 1 d .
C7 C 0.02205(6) 0.4161(4) 0.3672(2) 0.0514(8) Uani 1 1 d .
H7 H 0.0199 0.4541 0.3031 0.062 Uiso 1 1 calc R
C8 C 0.00220(6) 0.3219(4) 0.4018(2) 0.0488(7) Uani 1 1 d .
H8 H -0.0132 0.2955 0.3611 0.059 Uiso 1 1 calc R
C9 C 0.00447(6) 0.2652(3) 0.49545(19) 0.0449(7) Uani 1 1 d .
C10 C 0.02714(6) 0.3071(4) 0.5526(2) 0.0499(8) Uani 1 1 d .
H10 H 0.0290 0.2709 0.6172 0.060 Uiso 1 1 calc R
C11 C 0.04707(6) 0.4005(4) 0.5175(2) 0.0506(8) Uani 1 1 d .
H11 H 0.0625 0.4269 0.5582 0.061 Uiso 1 1 calc R
C12 C -0.01715(6) 0.1637(3) 0.5322(2) 0.0430(7) Uani 1 1 d .
C13 C -0.05649(6) 0.0314(4) 0.5050(2) 0.0467(7) Uani 1 1 d .
C14 C -0.03475(6) 0.0298(3) 0.6535(2) 0.0452(7) Uani 1 1 d .
N1 N 0.10634(5) 0.7554(3) 0.31448(17) 0.0529(6) Uani 1 1 d .
N2 N -0.03760(5) 0.1263(3) 0.46955(16) 0.0476(6) Uani 1 1 d .
N3 N -0.05587(5) -0.0205(3) 0.59605(15) 0.0466(6) Uani 1 1 d .
N4 N -0.01435(4) 0.1200(3) 0.62441(15) 0.0449(6) Uani 1 1 d .
N5 N -0.07737(5) -0.0116(3) 0.44561(16) 0.0533(7) Uani 1 1 d .
H5A H -0.0902 -0.0722 0.4663 0.064 Uiso 1 1 calc .
H5B H -0.0783 0.0206 0.3856 0.064 Uiso 1 1 calc .
N6 N -0.03391(4) -0.0130(3) 0.74507(15) 0.0493(6) Uani 1 1 d .
H6A H -0.0469 -0.0721 0.7659 0.059 Uiso 1 1 calc .
H6B H -0.0204 0.0179 0.7848 0.059 Uiso 1 1 calc .
O1 O 0.14894(4) 0.8809(3) 0.24581(15) 0.0742(7) Uani 1 1 d .
H1A H 0.1340 0.8559 0.2629 0.111 Uiso 1 1 calc .
O2 O 0.12919(5) 0.8204(3) 0.10255(16) 0.0749(7) Uani 1 1 d .
C16 C 0.14863(7) 0.8657(4) 0.1521(2) 0.0581(8) Uani 1 1 d .
C17 C 0.17473(6) 0.9072(4) 0.1168(2) 0.0617(9) Uani 1 1 d .
H17A H 0.1882 0.8290 0.1470 0.074 Uiso 1 1 calc R
H17B H 0.1798 1.0220 0.1386 0.074 Uiso 1 1 calc R
C18 C 0.17607(6) 0.8997(4) 0.0101(2) 0.0593(8) Uani 1 1 d .
H18A H 0.1640 0.9851 -0.0209 0.071 Uiso 1 1 calc R
H18B H 0.1700 0.7878 -0.0136 0.071 Uiso 1 1 calc R
C19 C 0.20413(6) 0.9312(4) -0.0166(2) 0.0622(9) Uani 1 1 d .
H19A H 0.2099 1.0434 0.0075 0.075 Uiso 1 1 calc R
H19B H 0.2161 0.8472 0.0167 0.075 Uiso 1 1 calc R
C20 C 0.20784(6) 0.9236(4) -0.1225(2) 0.0637(9) Uani 1 1 d .
H20A H 0.2012 0.8142 -0.1483 0.076 Uiso 1 1 calc R
H20B H 0.1971 1.0133 -0.1560 0.076 Uiso 1 1 calc R
C21 C 0.23640(7) 0.9445(5) -0.1421(2) 0.0790(11) Uani 1 1 d .
H21A H 0.2471 0.8564 -0.1070 0.095 Uiso 1 1 calc R
H21B H 0.2428 1.0547 -0.1167 0.095 Uiso 1 1 calc R
C22 C 0.24140(7) 0.9349(6) -0.2466(2) 0.0923(13) Uani 1 1 d .
H22A H 0.2339 0.8303 -0.2740 0.138 Uiso 1 1 calc R
H22B H 0.2605 0.9371 -0.2525 0.138 Uiso 1 1 calc R
H22C H 0.2330 1.0310 -0.2807 0.138 Uiso 1 1 calc R
O3 O -0.08574(4) -0.1983(3) 0.77839(14) 0.0588(6) Uani 1 1 d .
O4 O -0.09886(4) -0.1876(3) 0.62360(14) 0.0646(6) Uani 1 1 d .
H4A H -0.0837 -0.1454 0.6209 0.097 Uiso 1 1 calc .
C23 C -0.10237(7) -0.2244(4) 0.7123(2) 0.0531(8) Uani 1 1 d .
C24 C -0.12914(6) -0.3009(4) 0.7231(2) 0.0569(8) Uani 1 1 d .
H24A H -0.1306 -0.4081 0.6874 0.068 Uiso 1 1 calc R
H24B H -0.1431 -0.2244 0.6942 0.068 Uiso 1 1 calc R
C25 C -0.13421(6) -0.3341(4) 0.8263(2) 0.0584(8) Uani 1 1 d .
H25A H -0.1305 -0.2303 0.8638 0.070 Uiso 1 1 calc R
H25B H -0.1218 -0.4219 0.8526 0.070 Uiso 1 1 calc R
C26 C -0.16249(6) -0.3904(4) 0.8378(2) 0.0610(9) Uani 1 1 d .
H26A H -0.1654 -0.5022 0.8078 0.073 Uiso 1 1 calc R
H26B H -0.1750 -0.3105 0.8038 0.073 Uiso 1 1 calc R
C27 C -0.16845(6) -0.4007(4) 0.9418(2) 0.0630(9) Uani 1 1 d .
H27A H -0.1571 -0.4885 0.9740 0.076 Uiso 1 1 calc R
H27B H -0.1637 -0.2922 0.9732 0.076 Uiso 1 1 calc R
C28 C -0.19702(6) -0.4397(4) 0.9558(2) 0.0691(10) Uani 1 1 d .
H28A H -0.2016 -0.5511 0.9278 0.083 Uiso 1 1 calc R
H28B H -0.2086 -0.3551 0.9212 0.083 Uiso 1 1 calc R
C29 C -0.20260(8) -0.4403(5) 1.0606(2) 0.0869(12) Uani 1 1 d .
H29A H -0.1915 -0.5252 1.0950 0.130 Uiso 1 1 calc R
H29B H -0.2213 -0.4666 1.0655 0.130 Uiso 1 1 calc R
H29C H -0.1986 -0.3294 1.0884 0.130 Uiso 1 1 calc R

loop_
_atom_site_aniso_label
_atom_site_aniso_U_11
_atom_site_aniso_U_22
_atom_site_aniso_U_33
_atom_site_aniso_U_23
_atom_site_aniso_U_13
_atom_site_aniso_U_12
C1 0.065(2) 0.065(2) 0.0410(18) 0.0075(16) 0.0083(16) -0.0063(18)
C2 0.065(2) 0.0589(19) 0.0404(18) 0.0010(14) 0.0091(15) -0.0043(16)
C3 0.0555(18) 0.0431(17) 0.0409(17) 0.0014(13) 0.0089(15) 0.0029(14)
C4 0.062(2) 0.061(2) 0.0408(17) 0.0008(15) 0.0074(15) -0.0053(17)
C5 0.059(2) 0.062(2) 0.051(2) -0.0028(16) 0.0102(16) -0.0057(17)
C6 0.0555(18) 0.0433(17) 0.0377(16) 0.0012(13) 0.0103(14) 0.0015(14)
C7 0.062(2) 0.0516(19) 0.0417(17) 0.0044(14) 0.0094(16) -0.0008(16)
C8 0.0555(18) 0.0534(18) 0.0379(16) -0.0026(14) 0.0058(14) -0.0032(15)
C9 0.0569(19) 0.0416(17) 0.0372(16) -0.0009(13) 0.0104(14) 0.0006(14)
C10 0.0611(19) 0.0528(18) 0.0368(16) 0.0029(14) 0.0095(15) -0.0050(16)
C11 0.0590(19) 0.0512(18) 0.0417(17) -0.0043(14) 0.0050(15) -0.0052(15)
C12 0.0528(18) 0.0382(16) 0.0389(17) -0.0025(13) 0.0090(14) 0.0012(14)
C13 0.0526(18) 0.0462(18) 0.0421(18) -0.0035(14) 0.0084(15) -0.0007(15)
C14 0.0524(18) 0.0416(17) 0.0425(18) -0.0019(14) 0.0093(15) 0.0008(15)
N1 0.0628(17) 0.0549(16) 0.0423(15) 0.0018(12) 0.0112(13) -0.0002(13)
N2 0.0565(15) 0.0471(14) 0.0400(14) 0.0002(11) 0.0093(12) -0.0029(12)
N3 0.0593(15) 0.0492(15) 0.0326(13) 0.0016(11) 0.0112(12) -0.0012(12)
N4 0.0563(15) 0.0446(14) 0.0351(14) 0.0008(11) 0.0111(11) -0.0003(12)
N5 0.0599(16) 0.0617(17) 0.0389(14) 0.0030(12) 0.0069(13) -0.0087(13)
N6 0.0589(15) 0.0569(16) 0.0333(13) 0.0031(11) 0.0110(11) -0.0064(12)
O1 0.0789(15) 0.0950(18) 0.0512(15) -0.0050(12) 0.0203(11) -0.0214(13)
O2 0.0646(15) 0.102(2) 0.0587(15) 0.0057(13) 0.0079(12) -0.0001(14)
C16 0.065(2) 0.054(2) 0.056(2) 0.0028(17) 0.0097(18) -0.0008(17)
C17 0.065(2) 0.063(2) 0.059(2) -0.0031(17) 0.0145(17) -0.0039(17)
C18 0.066(2) 0.062(2) 0.051(2) 0.0019(16) 0.0115(16) -0.0006(17)
C19 0.071(2) 0.064(2) 0.052(2) 0.0030(16) 0.0121(17) -0.0034(17)
C20 0.069(2) 0.075(2) 0.048(2) 0.0047(16) 0.0109(16) -0.0005(18)
C21 0.073(2) 0.103(3) 0.062(2) 0.004(2) 0.0157(19) -0.003(2)
C22 0.083(3) 0.137(4) 0.060(2) 0.005(2) 0.022(2) 0.003(2)
O3 0.0674(14) 0.0673(15) 0.0422(13) -0.0037(11) 0.0075(11) -0.0064(11)
O4 0.0728(14) 0.0766(16) 0.0449(13) 0.0074(11) 0.0084(10) -0.0178(12)
C23 0.068(2) 0.0487(19) 0.0430(19) -0.0014(15) 0.0085(17) 0.0010(16)
C24 0.063(2) 0.063(2) 0.0455(18) -0.0053(15) 0.0088(15) -0.0057(16)
C25 0.065(2) 0.063(2) 0.0487(19) 0.0002(15) 0.0133(16) -0.0061(17)
C26 0.070(2) 0.062(2) 0.052(2) 0.0015(16) 0.0107(16) -0.0044(17)
C27 0.070(2) 0.065(2) 0.055(2) 0.0055(16) 0.0131(17) -0.0063(17)
C28 0.074(2) 0.067(2) 0.069(2) 0.0032(18) 0.0191(18) -0.0044(18)
C29 0.105(3) 0.089(3) 0.072(3) 0.008(2) 0.036(2) -0.003(2)

loop_
_atom_type_symbol
_atom_type_description
_atom_type_scat_dispersion_real
_atom_type_scat_dispersion_imag
_atom_type_scat_source
C C 0.0181 0.0091 'International Tables Vol C Tables 4.2.6.8 and 6.1.1.4'
H H 0.0000 0.0000 'International Tables Vol C Tables 4.2.6.8 and 6.1.1.4'
N N 0.0311 0.0180 'International Tables Vol C Tables 4.2.6.8 and 6.1.1.4'
O O 0.0492 0.0322 'International Tables Vol C Tables 4.2.6.8 and 6.1.1.4'

loop_
_geom_angle_atom_site_label_1
_geom_angle_atom_site_label_2
_geom_angle_atom_site_label_3
_geom_angle
_geom_angle_publ_flag
N1 C1 C2 123.6(3) y
N1 C1 H1 118.2 ?
C2 C1 H1 118.2 ?
C1 C2 C3 120.2(3) y
C1 C2 H2 119.9 ?
C3 C2 H2 119.9 ?
C4 C3 C2 115.9(3) y
C4 C3 C6 122.2(3) y
C2 C3 C6 121.9(3) y
C5 C4 C3 120.4(3) y
C5 C4 H4 119.8 ?
C3 C4 H4 119.8 ?
N1 C5 C4 123.3(3) y
N1 C5 H5 118.3 ?
C4 C5 H5 118.3 ?
C7 C6 C11 117.0(3) y
C7 C6 C3 121.5(3) y
C11 C6 C3 121.5(3) y
C8 C7 C6 121.8(3) y
C8 C7 H7 119.1 ?
C6 C7 H7 119.1 ?
C7 C8 C9 120.8(3) y
C7 C8 H8 119.6 ?
C9 C8 H8 119.6 ?
C10 C9 C8 118.0(3) y
C10 C9 C12 121.7(3) y
C8 C9 C12 120.3(3) y
C11 C10 C9 121.1(3) y
C11 C10 H10 119.5 ?
C9 C10 H10 119.5 ?
C10 C11 C6 121.4(3) y
C10 C11 H11 119.3 ?
C6 C11 H11 119.3 ?
N2 C12 N4 126.4(2) y
N2 C12 C9 116.2(2) y
N4 C12 C9 117.4(3) y
N5 C13 N3 118.0(3) y
N5 C13 N2 117.3(3) y
N3 C13 N2 124.6(3) y
N6 C14 N3 117.5(2) y
N6 C14 N4 118.1(3) y
N3 C14 N4 124.4(3) y
C1 N1 C5 116.6(3) y
C12 N2 C13 114.4(2) y
C14 N3 C13 115.6(2) y
C12 N4 C14 114.5(2) y
C13 N5 H5A 120 ?
C13 N5 H5B 120 ?
H5A N5 H5B 120 ?
C14 N6 H6A 120 ?
C14 N6 H6B 120 ?
H6A N6 H6B 120 ?
C16 O1 H1A 109.5 ?
O2 C16 O1 122.6(3) y
O2 C16 C17 125.0(3) y
O1 C16 C17 112.4(3) y
C16 C17 C18 116.3(3) y
C16 C17 H17A 108.2 ?
C18 C17 H17A 108.2 ?
C16 C17 H17B 108.2 ?
C18 C17 H17B 108.2 ?
H17A C17 H17B 107.4 ?
C17 C18 C19 111.4(3) y
C17 C18 H18A 109.3 ?
C19 C18 H18A 109.3 ?
C17 C18 H18B 109.3 ?
C19 C18 H18B 109.3 ?
H18A C18 H18B 108 ?
C20 C19 C18 115.9(3) y
C20 C19 H19A 108.3 ?
C18 C19 H19A 108.3 ?
C20 C19 H19B 108.3 ?
C18 C19 H19B 108.3 ?
H19A C19 H19B 107.4 ?
C21 C20 C19 112.4(3) y
C21 C20 H20A 109.1 ?
C19 C20 H20A 109.1 ?
C21 C20 H20B 109.1 ?
C19 C20 H20B 109.1 ?
H20A C20 H20B 107.9 ?
C20 C21 C22 114.7(3) y
C20 C21 H21A 108.6 ?
C22 C21 H21A 108.6 ?
C20 C21 H21B 108.6 ?
C22 C21 H21B 108.6 ?
H21A C21 H21B 107.6 ?
C21 C22 H22A 109.5 ?
C21 C22 H22B 109.5 ?
H22A C22 H22B 109.5 ?
C21 C22 H22C 109.5 ?
H22A C22 H22C 109.5 ?
H22B C22 H22C 109.5 ?
C23 O4 H4A 109.5 ?
O3 C23 O4 123.3(3) y
O3 C23 C24 124.1(3) y
O4 C23 C24 112.7(3) y
C23 C24 C25 113.4(2) y
C23 C24 H24A 108.9 ?
C25 C24 H24A 108.9 ?
C23 C24 H24B 108.9 ?
C25 C24 H24B 108.9 ?
H24A C24 H24B 107.7 ?
C24 C25 C26 113.2(2) y
C24 C25 H25A 108.9 ?
C26 C25 H25A 108.9 ?
C24 C25 H25B 108.9 ?
C26 C25 H25B 108.9 ?
H25A C25 H25B 107.8 ?
C25 C26 C27 112.8(3) y
C25 C26 H26A 109 ?
C27 C26 H26A 109 ?
C25 C26 H26B 109 ?
C27 C26 H26B 109 ?
H26A C26 H26B 107.8 ?
C28 C27 C26 114.3(3) y
C28 C27 H27A 108.7 ?
C26 C27 H27A 108.7 ?
C28 C27 H27B 108.7 ?
C26 C27 H27B 108.7 ?
H27A C27 H27B 107.6 ?
C27 C28 C29 112.9(3) y
C27 C28 H28A 109 ?
C29 C28 H28A 109 ?
C27 C28 H28B 109 ?
C29 C28 H28B 109 ?
H28A C28 H28B 107.8 ?
C28 C29 H29A 109.5 ?
C28 C29 H29B 109.5 ?
H29A C29 H29B 109.5 ?
C28 C29 H29C 109.5 ?
H29A C29 H29C 109.5 ?
H29B C29 H29C 109.5 ?

loop_
_geom_bond_atom_site_label_1
_geom_bond_atom_site_label_2
_geom_bond_distance
_geom_bond_publ_flag
C1 N1 1.331(4) y
C1 C2 1.374(4) y
C1 H1 0.95 ?
C2 C3 1.389(4) y
C2 H2 0.95 ?
C3 C4 1.388(4) y
C3 C6 1.487(4) y
C4 C5 1.374(4) y
C4 H4 0.95 ?
C5 N1 1.336(3) y
C5 H5 0.95 ?
C6 C7 1.386(4) y
C6 C11 1.393(4) y
C7 C8 1.377(4) y
C7 H7 0.95 ?
C8 C9 1.389(4) y
C8 H8 0.95 ?
C9 C10 1.382(4) y
C9 C12 1.490(4) y
C10 C11 1.380(4) y
C10 H10 0.95 ?
C11 H11 0.95 ?
C12 N2 1.333(3) y
C12 N4 1.339(3) y
C13 N5 1.332(3) y
C13 N3 1.344(3) y
C13 N2 1.349(3) y
C14 N6 1.331(3) y
C14 N3 1.342(3) y
C14 N4 1.350(3) y
N5 H5A 0.88 ?
N5 H5B 0.88 ?
N6 H6A 0.88 ?
N6 H6B 0.88 ?
O1 C16 1.324(4) y
O1 H1A 0.84 ?
O2 C16 1.209(4) y
C16 C17 1.489(4) y
C17 C18 1.511(4) y
C17 H17A 0.99 ?
C17 H17B 0.99 ?
C18 C19 1.522(4) y
C18 H18A 0.99 ?
C18 H18B 0.99 ?
C19 C20 1.521(4) y
C19 H19A 0.99 ?
C19 H19B 0.99 ?
C20 C21 1.505(4) y
C20 H20A 0.99 ?
C20 H20B 0.99 ?
C21 C22 1.516(4) y
C21 H21A 0.99 ?
C21 H21B 0.99 ?
C22 H22A 0.98 ?
C22 H22B 0.98 ?
C22 H22C 0.98 ?
O3 C23 1.215(3) y
O4 C23 1.311(3) y
O4 H4A 0.84 ?
C23 C24 1.505(4) y
C24 C25 1.522(4) y
C24 H24A 0.99 ?
C24 H24B 0.99 ?
C25 C26 1.522(4) y
C25 H25A 0.99 ?
C25 H25B 0.99 ?
C26 C27 1.524(4) y
C26 H26A 0.99 ?
C26 H26B 0.99 ?
C27 C28 1.509(4) y
C27 H27A 0.99 ?
C27 H27B 0.99 ?
C28 C29 1.526(4) y
C28 H28A 0.99 ?
C28 H28B 0.99 ?
C29 H29A 0.98 ?
C29 H29B 0.98 ?
C29 H29C 0.98 ?

loop_
_geom_hbond_atom_site_label_D
_geom_hbond_atom_site_label_H
_geom_hbond_atom_site_label_A
_geom_hbond_distance_DH
_geom_hbond_distance_HA
_geom_hbond_distance_DA
_geom_hbond_angle_DHA
_geom_hbond_site_symmetry_A
N5 H5A O2 0.88 2.28 2.968(3) 134.4 2_545
N5 H5A O4 0.88 2.47 3.149(3) 134.1 .
N5 H5B O3 0.88 2.08 2.887(3) 152.4 6
N6 H6A O3 0.88 2.23 3.082(3) 163.3 .
N6 H6B N4 0.88 2.23 3.108(3) 173.9 2_556
O1 H1A N1 0.84 1.82 2.637(3) 164.9 .
O4 H4A N3 0.84 1.79 2.608(3) 166 .
